data_7029453
loop_
_publ_author_name
'Grosshauser, Michael'
'Comba, Peter'
'Kim, Jee Young'
'Ohto, Keisuke'
'Thu\'ery, Pierre'
'Lee, Young Hoon'
'Kim, Yang'
'Harrowfield, Jack'

_publ_section_title
;
 Ferro- and antiferromagnetic coupling in a chlorido-bridged, tetranuclear
 Cu(ii) complex.
;
_journal_issue 15
_journal_name_full 'Dalton transactions (Cambridge, England : 2003)'
_journal_page_first 5662
_journal_page_last 5666
_journal_paper_doi 10.1039/c4dt00305e
_journal_volume 43
_journal_year 2014
_chemical_formula_sum 'C72 H86 Cl8 Cu4 N14 O30'
_chemical_formula_weight 2165.31
_space_group_IT_number 15
_symmetry_cell_setting monoclinic
_symmetry_space_group_name_Hall '-C 2yc'
_symmetry_space_group_name_H-M 'C 1 2/c 1'
_atom_sites_solution_hydrogens geom
_atom_sites_solution_primary direct
_atom_sites_solution_secondary difmap
_audit_creation_method SHELXL-97
_cell_angle_alpha 90.00
_cell_angle_beta 92.994(6)
_cell_angle_gamma 90.00
_cell_formula_units_Z 4
_cell_length_a 23.3110(15)
_cell_length_b 8.0645(4)
_cell_length_c 44.562(3)
_cell_measurement_reflns_used 71127
_cell_measurement_temperature 150(2)
_cell_measurement_theta_max 25.68
_cell_measurement_theta_min 2.81
_cell_volume 8365.8(9)
_computing_cell_refinement 'HKL2000 (Otwinowski & Minor, 1997)'
_computing_data_collection 'COLLECT (Nonius, 1998)'
_computing_data_reduction 'HKL2000 (Otwinowski & Minor, 1997)'
_computing_molecular_graphics 'SHELXTL (Sheldrick, 2008)'
_computing_publication_material 'SHELXTL (Sheldrick, 2008); PLATON (Spek, 2003)'
_computing_structure_refinement 'SHELXL-97 (Sheldrick, 2008)'
_computing_structure_solution 'SHELXS-97 (Sheldrick, 2008)'
_diffrn_ambient_temperature 150(2)
_diffrn_measured_fraction_theta_full 0.992
_diffrn_measured_fraction_theta_max 0.992
_diffrn_measurement_device_type 'Nonius Kappa-CCD area-detector diffractometer'
_diffrn_measurement_method 'two \f and five \w scans with 2\% steps (607 frames)'
_diffrn_radiation_monochromator graphite
_diffrn_radiation_source 'fine-focus sealed tube'
_diffrn_radiation_type MoK\a
_diffrn_radiation_wavelength 0.71073
_diffrn_reflns_av_R_equivalents 0.1056
_diffrn_reflns_av_unetI/netI 0.1122
_diffrn_reflns_limit_h_max 28
_diffrn_reflns_limit_h_min -27
_diffrn_reflns_limit_k_max 9
_diffrn_reflns_limit_k_min -9
_diffrn_reflns_limit_l_max 54
_diffrn_reflns_limit_l_min -54
_diffrn_reflns_number 71127
_diffrn_reflns_theta_full 25.68
_diffrn_reflns_theta_max 25.68
_diffrn_reflns_theta_min 2.81
_diffrn_standards_decay_% 0
_diffrn_standards_interval_time 0
_diffrn_standards_number 0
_exptl_absorpt_coefficient_mu 1.352
_exptl_absorpt_correction_T_max 0.839
_exptl_absorpt_correction_T_min 0.513
_exptl_absorpt_correction_type multi-scan
_exptl_absorpt_process_details 'SCALEPACK (Otwinowski & Minor, 1997)'
_exptl_crystal_colour 'translucent light blue'
_exptl_crystal_density_diffrn 1.719
_exptl_crystal_density_method 'not measured'
_exptl_crystal_description platelet
_exptl_crystal_F_000 4432
_exptl_crystal_size_max 0.23
_exptl_crystal_size_mid 0.20
_exptl_crystal_size_min 0.13
_refine_diff_density_max 1.174
_refine_diff_density_min -0.706
_refine_diff_density_rms 0.188
_refine_ls_extinction_method none
_refine_ls_goodness_of_fit_ref 1.017
_refine_ls_hydrogen_treatment constr
_refine_ls_matrix_type full
_refine_ls_number_parameters 594
_refine_ls_number_reflns 7875
_refine_ls_number_restraints 12
_refine_ls_restrained_S_all 1.035
_refine_ls_R_factor_all 0.1073
_refine_ls_R_factor_gt 0.0684
_refine_ls_shift/su_max 0.000
_refine_ls_shift/su_mean 0.000
_refine_ls_structure_factor_coef Fsqd
_refine_ls_weighting_details 'calc w=1/[\s^2^(Fo^2^)+(0.1152P)^2^] where P=(Fo^2^+2Fc^2^)/3'
_refine_ls_weighting_scheme calc
_refine_ls_wR_factor_gt 0.1720
_refine_ls_wR_factor_ref 0.1964
_reflns_number_gt 5259
_reflns_number_total 7875
_reflns_threshold_expression >2sigma(I)
_cod_data_source_file c4dt00305e2.cif
_cod_data_source_block (Cu4L2Cl4)(ClO4)4.2H2O
_cod_original_cell_volume 8365.9(9)
_cod_original_sg_symbol_H-M C2/c
_cod_database_code 7029453

loop_
_symmetry_equiv_pos_as_xyz
'x, y, z'
'-x, y, -z+1/2'
'x+1/2, y+1/2, z'
'-x+1/2, y+1/2, -z+1/2'
'-x, -y, -z'
'x, -y, z-1/2'
'-x+1/2, -y+1/2, -z'
'x+1/2, -y+1/2, z-1/2'

loop_
_atom_site_label
_atom_site_type_symbol
_atom_site_fract_x
_atom_site_fract_y
_atom_site_fract_z
_atom_site_U_iso_or_equiv
_atom_site_adp_type
_atom_site_occupancy
_atom_site_symmetry_multiplicity
_atom_site_calc_flag
_atom_site_refinement_flags
Cu1 Cu 0.25633(3) 0.78515(8) 0.038692(13) 0.0410(2) Uani 1 1 d .
Cu2 Cu 0.29500(3) 0.63129(8) 0.141542(13) 0.0371(2) Uani 1 1 d .
Cl1 Cl 0.28470(6) 0.55596(17) 0.01472(3) 0.0463(4) Uani 1 1 d .
Cl2 Cl 0.26726(6) 0.54384(17) 0.09608(3) 0.0482(4) Uani 1 1 d .
Cl3 Cl 0.10994(7) 1.17017(19) 0.13153(4) 0.0590(4) Uani 1 1 d .
Cl4 Cl 0.50064(12) 0.5384(3) 0.01700(6) 0.0499(7) Uani 0.50 1 d P
Cl5 Cl 0.5000 0.3639(2) 0.2500 0.0484(5) Uani 1 2 d S
O1 O 0.37138(14) 0.9490(4) 0.22894(7) 0.0365(8) Uani 1 1 d .
H1 H 0.3521 1.0112 0.2442 0.044 Uiso 1 1 d R
O2 O 0.37209(15) 1.1666(4) 0.19539(7) 0.0388(8) Uani 1 1 d .
H2 H 0.3929 1.1949 0.2096 0.047 Uiso 1 1 d R
O3 O 0.26571(15) 1.0857(5) 0.23660(7) 0.0439(9) Uani 1 1 d .
O4 O 0.22065(15) 1.1686(4) 0.19397(7) 0.0395(8) Uani 1 1 d .
O5 O 0.48392(15) 1.0214(5) 0.17057(8) 0.0449(9) Uani 1 1 d .
O6 O 0.47967(14) 0.8427(4) 0.20858(7) 0.0389(8) Uani 1 1 d .
O7 O 0.0818(3) 1.2274(9) 0.15533(14) 0.123(2) Uani 1 1 d U
O8 O 0.0741(3) 1.1662(11) 0.10563(13) 0.129(3) Uani 1 1 d .
O9 O 0.1605(2) 1.2627(6) 0.12705(14) 0.0987(19) Uani 1 1 d .
O10 O 0.1276(2) 1.0037(7) 0.13583(14) 0.1038(18) Uani 1 1 d .
O11 O 0.4729(2) 0.6180(6) -0.00643(10) 0.0753(13) Uani 1 1 d .
O12 O 0.4656(4) 0.5154(12) 0.0448(2) 0.083(3) Uani 0.50 1 d P
O13 O 0.5483(4) 0.6393(12) 0.0266(2) 0.080(3) Uani 0.50 1 d P
O14 O 0.5466(2) 0.4657(6) 0.24256(10) 0.0858(16) Uani 1 1 d .
O15 O 0.48262(18) 0.2615(5) 0.22480(9) 0.0608(11) Uani 1 1 d .
O16 O -0.0345(3) 1.3138(12) 0.09239(16) 0.159(3) Uani 1 1 d U
H16A H -0.0051 1.3065 0.1020 0.193 Uiso 1 1 d R
H16B H -0.0309 1.2527 0.0736 0.193 Uiso 1 1 d R
N1 N 0.23309(17) 0.9870(5) 0.06275(8) 0.0373(10) Uani 1 1 d .
N2 N 0.1776(2) 0.7064(6) 0.04703(9) 0.0450(11) Uani 1 1 d .
N3 N 0.32808(19) 0.9151(5) 0.03546(9) 0.0419(10) Uani 1 1 d .
N4 N 0.31751(17) 0.9120(5) 0.13747(8) 0.0338(9) Uani 1 1 d .
N5 N 0.31953(16) 0.6659(5) 0.18550(8) 0.0332(9) Uani 1 1 d .
N6 N 0.21755(18) 0.6738(5) 0.15756(9) 0.0378(10) Uani 1 1 d .
N7 N 0.37483(18) 0.5448(5) 0.14046(9) 0.0387(10) Uani 1 1 d .
C1 C 0.1701(2) 0.9976(7) 0.05668(11) 0.0453(13) Uani 1 1 d .
H1A H 0.1617 1.0440 0.0369 0.054 Uiso 1 1 calc R
H1B H 0.1534 1.0694 0.0713 0.054 Uiso 1 1 calc R
C2 C 0.1447(2) 0.8259(7) 0.05845(12) 0.0469(14) Uani 1 1 d .
C3 C 0.0923(2) 0.7910(9) 0.06940(13) 0.0567(16) Uani 1 1 d .
H3 H 0.0703 0.8754 0.0772 0.068 Uiso 1 1 calc R
C4 C 0.0722(3) 0.6288(9) 0.06881(14) 0.0612(17) Uani 1 1 d .
H4 H 0.0369 0.6021 0.0763 0.073 Uiso 1 1 calc R
C5 C 0.1060(3) 0.5093(9) 0.05679(13) 0.0618(17) Uani 1 1 d .
H5 H 0.0933 0.3999 0.0559 0.074 Uiso 1 1 calc R
C6 C 0.1588(3) 0.5503(7) 0.04599(12) 0.0498(15) Uani 1 1 d .
H6 H 0.1813 0.4681 0.0379 0.060 Uiso 1 1 calc R
C7 C 0.2633(2) 1.1316(7) 0.05018(11) 0.0428(13) Uani 1 1 d .
H7A H 0.2667 1.2196 0.0650 0.051 Uiso 1 1 calc R
H7B H 0.2417 1.1736 0.0326 0.051 Uiso 1 1 calc R
C8 C 0.3224(2) 1.0776(7) 0.04165(11) 0.0421(13) Uani 1 1 d .
C9 C 0.3669(3) 1.1908(7) 0.03920(12) 0.0511(15) Uani 1 1 d .
H9 H 0.3621 1.3033 0.0430 0.061 Uiso 1 1 calc R
C10 C 0.4196(3) 1.1257(9) 0.03066(13) 0.0597(17) Uani 1 1 d .
H10 H 0.4510 1.1958 0.0290 0.072 Uiso 1 1 calc R
C11 C 0.4251(3) 0.9622(8) 0.02477(13) 0.0542(15) Uani 1 1 d .
H11 H 0.4600 0.9200 0.0191 0.065 Uiso 1 1 calc R
C12 C 0.3792(2) 0.8594(8) 0.02725(11) 0.0492(15) Uani 1 1 d .
H12 H 0.3834 0.7472 0.0231 0.059 Uiso 1 1 calc R
C13 C 0.2452(2) 0.9718(6) 0.09576(10) 0.0352(11) Uani 1 1 d .
H13A H 0.2261 0.8735 0.1028 0.042 Uiso 1 1 calc R
H13B H 0.2289 1.0669 0.1056 0.042 Uiso 1 1 calc R
C14 C 0.3087(2) 0.9607(6) 0.10521(10) 0.0381(12) Uani 1 1 d .
H14A H 0.3270 0.8798 0.0928 0.046 Uiso 1 1 calc R
H14B H 0.3267 1.0674 0.1021 0.046 Uiso 1 1 calc R
C15 C 0.3791(2) 0.9351(6) 0.14590(10) 0.0353(11) Uani 1 1 d .
H15A H 0.3893 1.0503 0.1428 0.042 Uiso 1 1 calc R
H15B H 0.4016 0.8680 0.1328 0.042 Uiso 1 1 calc R
C16 C 0.3947(2) 0.8875(6) 0.17876(10) 0.0315(10) Uani 1 1 d .
C17 C 0.3823(2) 0.7038(6) 0.18644(11) 0.0344(11) Uani 1 1 d .
H17 H 0.3985 0.6807 0.2067 0.041 Uiso 1 1 calc R
C18 C 0.2801(2) 0.7913(6) 0.19740(10) 0.0340(11) Uani 1 1 d .
H18 H 0.2810 0.7805 0.2193 0.041 Uiso 1 1 calc R
C19 C 0.2957(2) 0.9745(6) 0.18957(10) 0.0343(11) Uani 1 1 d .
C20 C 0.2842(2) 1.0177(6) 0.15657(10) 0.0345(11) Uani 1 1 d .
H20A H 0.2436 1.0041 0.1512 0.041 Uiso 1 1 calc R
H20B H 0.2942 1.1328 0.1533 0.041 Uiso 1 1 calc R
C21 C 0.3118(2) 0.5079(6) 0.20197(12) 0.0442(13) Uani 1 1 d .
H21A H 0.3351 0.4231 0.1936 0.066 Uiso 1 1 calc R
H21B H 0.2722 0.4754 0.2002 0.066 Uiso 1 1 calc R
H21C H 0.3233 0.5231 0.2228 0.066 Uiso 1 1 calc R
C22 C 0.2195(2) 0.7446(6) 0.18489(10) 0.0344(11) Uani 1 1 d .
C23 C 0.1711(2) 0.7700(6) 0.20033(12) 0.0399(12) Uani 1 1 d .
H23 H 0.1736 0.8194 0.2192 0.048 Uiso 1 1 calc R
C24 C 0.1186(2) 0.7217(6) 0.18767(12) 0.0431(13) Uani 1 1 d .
H24 H 0.0850 0.7404 0.1975 0.052 Uiso 1 1 calc R
C25 C 0.1172(2) 0.6453(7) 0.16011(12) 0.0451(13) Uani 1 1 d .
H25 H 0.0826 0.6072 0.1513 0.054 Uiso 1 1 calc R
C26 C 0.1674(2) 0.6254(6) 0.14557(12) 0.0417(12) Uani 1 1 d .
H26 H 0.1659 0.5763 0.1267 0.050 Uiso 1 1 calc R
C27 C 0.4087(2) 0.5859(6) 0.16481(11) 0.0388(12) Uani 1 1 d .
C28 C 0.4638(2) 0.5239(6) 0.16859(12) 0.0418(12) Uani 1 1 d .
H28 H 0.4867 0.5537 0.1854 0.050 Uiso 1 1 calc R
C29 C 0.4847(2) 0.4194(7) 0.14778(13) 0.0500(14) Uani 1 1 d .
H29 H 0.5214 0.3749 0.1505 0.060 Uiso 1 1 calc R
C30 C 0.4504(2) 0.3804(7) 0.12247(13) 0.0517(14) Uani 1 1 d .
H30 H 0.4639 0.3123 0.1076 0.062 Uiso 1 1 calc R
C31 C 0.3959(2) 0.4450(7) 0.12000(12) 0.0453(13) Uani 1 1 d .
H31 H 0.3725 0.4176 0.1032 0.054 Uiso 1 1 calc R
C32 C 0.3597(2) 0.9981(6) 0.19912(10) 0.0342(11) Uani 1 1 d .
C33 C 0.2592(2) 1.0836(6) 0.20946(11) 0.0347(11) Uani 1 1 d .
C34 C 0.1804(2) 1.2637(7) 0.21047(12) 0.0460(13) Uani 1 1 d .
H34A H 0.1560 1.1897 0.2209 0.069 Uiso 1 1 calc R
H34B H 0.1573 1.3309 0.1968 0.069 Uiso 1 1 calc R
H34C H 0.2010 1.3336 0.2247 0.069 Uiso 1 1 calc R
C35 C 0.4578(2) 0.9249(6) 0.18466(11) 0.0362(11) Uani 1 1 d .
C36 C 0.5386(2) 0.8775(7) 0.21780(12) 0.0463(13) Uani 1 1 d .
H36A H 0.5616 0.8770 0.2005 0.069 Uiso 1 1 calc R
H36B H 0.5526 0.7943 0.2318 0.069 Uiso 1 1 calc R
H36C H 0.5411 0.9844 0.2273 0.069 Uiso 1 1 calc R

loop_
_atom_site_aniso_label
_atom_site_aniso_U_11
_atom_site_aniso_U_22
_atom_site_aniso_U_33
_atom_site_aniso_U_23
_atom_site_aniso_U_13
_atom_site_aniso_U_12
Cu1 0.0405(4) 0.0391(4) 0.0433(4) -0.0047(3) -0.0004(3) 0.0037(3)
Cu2 0.0333(4) 0.0352(4) 0.0426(4) -0.0041(3) 0.0005(3) 0.0015(3)
Cl1 0.0591(9) 0.0395(8) 0.0401(7) -0.0034(6) 0.0001(6) 0.0092(7)
Cl2 0.0467(8) 0.0495(8) 0.0479(7) -0.0113(6) -0.0039(6) 0.0059(7)
Cl3 0.0629(10) 0.0446(8) 0.0710(10) -0.0057(8) 0.0170(8) -0.0009(8)
Cl4 0.0459(16) 0.0458(17) 0.0583(16) -0.0016(13) 0.0037(13) 0.0007(14)
Cl5 0.0605(13) 0.0367(10) 0.0482(10) 0.000 0.0042(9) 0.000
O1 0.039(2) 0.0355(19) 0.0351(17) -0.0022(15) 0.0028(14) 0.0026(16)
O2 0.041(2) 0.0324(19) 0.0426(18) -0.0058(15) -0.0025(15) -0.0007(16)
O3 0.044(2) 0.050(2) 0.0371(19) -0.0056(17) 0.0040(16) 0.0102(18)
O4 0.0363(19) 0.039(2) 0.0426(18) -0.0031(16) 0.0007(15) 0.0088(17)
O5 0.036(2) 0.047(2) 0.052(2) 0.0095(18) 0.0022(16) -0.0041(18)
O6 0.0327(19) 0.040(2) 0.0433(19) 0.0008(16) -0.0017(15) -0.0009(16)
O7 0.085(4) 0.164(5) 0.127(4) -0.080(4) 0.057(3) -0.042(4)
O8 0.091(5) 0.199(8) 0.096(4) 0.012(5) 0.012(4) 0.017(5)
O9 0.071(3) 0.044(3) 0.186(6) -0.012(3) 0.063(4) -0.012(3)
O10 0.091(4) 0.062(3) 0.160(5) 0.028(3) 0.020(4) -0.005(3)
O11 0.087(4) 0.071(3) 0.069(3) 0.005(2) 0.011(2) 0.008(3)
O12 0.043(5) 0.079(7) 0.129(8) 0.069(6) 0.022(5) 0.011(5)
O13 0.084(7) 0.064(6) 0.090(7) 0.014(5) -0.004(5) -0.031(5)
O14 0.101(4) 0.074(3) 0.082(3) 0.014(3) 0.006(3) -0.044(3)
O15 0.064(3) 0.057(3) 0.062(2) -0.015(2) -0.001(2) 0.000(2)
O16 0.115(5) 0.239(7) 0.125(5) 0.046(5) 0.034(4) 0.047(5)
N1 0.037(2) 0.039(2) 0.036(2) -0.0009(19) 0.0000(18) 0.003(2)
N2 0.045(3) 0.048(3) 0.041(2) 0.004(2) -0.004(2) 0.000(2)
N3 0.045(3) 0.040(3) 0.040(2) -0.003(2) 0.0016(19) 0.004(2)
N4 0.031(2) 0.030(2) 0.041(2) -0.0013(18) -0.0005(17) 0.0056(18)
N5 0.029(2) 0.031(2) 0.040(2) -0.0002(18) 0.0024(17) 0.0019(18)
N6 0.034(2) 0.034(2) 0.045(2) 0.0002(19) 0.0010(19) 0.0005(19)
N7 0.036(2) 0.031(2) 0.049(2) -0.0058(19) -0.0001(19) 0.003(2)
C1 0.043(3) 0.056(4) 0.036(3) -0.006(3) -0.006(2) 0.007(3)
C2 0.042(3) 0.053(4) 0.045(3) 0.000(3) -0.010(2) 0.004(3)
C3 0.037(3) 0.074(5) 0.058(4) 0.004(3) -0.004(3) 0.003(3)
C4 0.048(4) 0.067(5) 0.068(4) 0.005(3) 0.000(3) -0.015(4)
C5 0.062(4) 0.058(4) 0.064(4) 0.003(3) -0.013(3) -0.013(4)
C6 0.054(4) 0.042(4) 0.051(3) -0.002(3) -0.012(3) -0.003(3)
C7 0.050(3) 0.039(3) 0.039(3) 0.003(2) 0.003(2) 0.003(3)
C8 0.045(3) 0.047(3) 0.034(3) 0.006(2) 0.003(2) 0.004(3)
C9 0.056(4) 0.045(3) 0.051(3) 0.010(3) -0.003(3) -0.004(3)
C10 0.045(4) 0.078(5) 0.056(4) 0.014(3) -0.002(3) -0.019(3)
C11 0.045(4) 0.064(4) 0.054(3) 0.005(3) 0.004(3) 0.007(3)
C12 0.044(3) 0.059(4) 0.044(3) -0.010(3) 0.000(3) 0.013(3)
C13 0.040(3) 0.033(3) 0.033(2) 0.001(2) 0.006(2) 0.001(2)
C14 0.039(3) 0.034(3) 0.042(3) 0.001(2) 0.006(2) 0.006(2)
C15 0.031(3) 0.033(3) 0.042(3) 0.003(2) 0.003(2) 0.003(2)
C16 0.030(3) 0.028(2) 0.036(2) 0.001(2) 0.004(2) 0.003(2)
C17 0.033(3) 0.030(3) 0.039(3) 0.000(2) -0.001(2) 0.005(2)
C18 0.039(3) 0.030(3) 0.033(2) 0.001(2) 0.003(2) -0.001(2)
C19 0.036(3) 0.027(3) 0.040(3) -0.002(2) 0.007(2) 0.006(2)
C20 0.029(3) 0.032(3) 0.043(3) 0.003(2) 0.002(2) -0.001(2)
C21 0.043(3) 0.034(3) 0.056(3) -0.002(3) 0.004(2) 0.001(3)
C22 0.036(3) 0.030(3) 0.037(3) 0.001(2) 0.002(2) 0.001(2)
C23 0.040(3) 0.036(3) 0.045(3) 0.003(2) 0.009(2) 0.003(2)
C24 0.032(3) 0.036(3) 0.062(3) 0.005(3) 0.009(2) 0.002(2)
C25 0.033(3) 0.039(3) 0.063(4) 0.002(3) 0.001(3) -0.004(2)
C26 0.050(3) 0.025(3) 0.050(3) -0.001(2) 0.003(3) 0.004(2)
C27 0.035(3) 0.036(3) 0.046(3) 0.005(2) 0.002(2) 0.000(2)
C28 0.031(3) 0.037(3) 0.056(3) -0.002(3) -0.003(2) 0.006(2)
C29 0.041(3) 0.039(3) 0.070(4) -0.004(3) 0.005(3) 0.008(3)
C30 0.048(3) 0.051(4) 0.058(3) -0.011(3) 0.017(3) 0.007(3)
C31 0.044(3) 0.046(3) 0.045(3) -0.009(3) -0.001(2) 0.004(3)
C32 0.036(3) 0.028(3) 0.038(3) 0.003(2) -0.001(2) 0.000(2)
C33 0.033(3) 0.030(3) 0.042(3) -0.002(2) 0.007(2) -0.004(2)
C34 0.036(3) 0.049(3) 0.053(3) -0.006(3) 0.009(2) 0.014(3)
C35 0.038(3) 0.028(3) 0.043(3) -0.004(2) 0.004(2) 0.004(2)
C36 0.029(3) 0.052(3) 0.057(3) 0.000(3) -0.003(2) -0.003(3)

loop_
_atom_type_symbol
_atom_type_description
_atom_type_scat_dispersion_real
_atom_type_scat_dispersion_imag
_atom_type_scat_source
C C 0.0033 0.0016 'International Tables Vol C Tables 4.2.6.8 and 6.1.1.4'
H H 0.0000 0.0000 'International Tables Vol C Tables 4.2.6.8 and 6.1.1.4'
N N 0.0061 0.0033 'International Tables Vol C Tables 4.2.6.8 and 6.1.1.4'
O O 0.0106 0.0060 'International Tables Vol C Tables 4.2.6.8 and 6.1.1.4'
Cl Cl 0.1484 0.1585 'International Tables Vol C Tables 4.2.6.8 and 6.1.1.4'
Cu Cu 0.3201 1.2651 'International Tables Vol C Tables 4.2.6.8 and 6.1.1.4'

loop_
_geom_angle_atom_site_label_1
_geom_angle_atom_site_label_2
_geom_angle_atom_site_label_3
_geom_angle
_geom_angle_site_symmetry_1
_geom_angle_site_symmetry_3
N3 Cu1 N2 165.48(19) . .
N3 Cu1 N1 82.22(17) . .
N2 Cu1 N1 83.32(18) . .
N3 Cu1 Cl1 97.44(14) . .
N2 Cu1 Cl1 97.08(14) . .
N1 Cu1 Cl1 176.48(11) . .
N7 Cu2 N6 158.27(17) . .
N7 Cu2 N5 81.67(16) . .
N6 Cu2 N5 81.17(16) . .
N7 Cu2 Cl2 95.46(12) . .
N6 Cu2 Cl2 98.92(12) . .
N5 Cu2 Cl2 169.19(12) . .
N7 Cu2 N4 97.12(16) . .
N6 Cu2 N4 94.13(16) . .
N5 Cu2 N4 83.60(14) . .
Cl2 Cu2 N4 107.14(10) . .
Cu1 Cl1 Cu1 86.13(5) . 7_565
O7 Cl3 O8 111.2(4) . .
O7 Cl3 O10 111.5(5) . .
O8 Cl3 O10 104.4(4) . .
O7 Cl3 O9 111.8(3) . .
O8 Cl3 O9 111.3(4) . .
O10 Cl3 O9 106.3(3) . .
O11 Cl4 O13 107.0(5) . .
O11 Cl4 O11 110.2(3) . 5_665
O13 Cl4 O11 104.4(5) . 5_665
O11 Cl4 O12 115.2(4) . .
O13 Cl4 O12 105.5(6) . .
O11 Cl4 O12 113.6(5) 5_665 .
O11 Cl4 Cl4 58.9(3) . 5_665
O13 Cl4 Cl4 118.0(5) . 5_665
O11 Cl4 Cl4 51.3(2) 5_665 5_665
O12 Cl4 Cl4 136.0(5) . 5_665
O14 Cl5 O14 109.1(5) 2_655 .
O14 Cl5 O15 109.8(3) 2_655 2_655
O14 Cl5 O15 109.1(3) . 2_655
O14 Cl5 O15 109.1(3) 2_655 .
O14 Cl5 O15 109.8(3) . .
O15 Cl5 O15 109.8(4) 2_655 .
C32 O1 H1 116.3 . .
C32 O2 H2 107.5 . .
C33 O4 C34 117.4(4) . .
C35 O6 C36 116.7(4) . .
Cl4 O11 Cl4 69.8(3) . 5_665
H16A O16 H16B 107.0 . .
C1 N1 C7 111.8(4) . .
C1 N1 C13 108.7(4) . .
C7 N1 C13 111.6(4) . .
C1 N1 Cu1 103.8(3) . .
C7 N1 Cu1 106.5(3) . .
C13 N1 Cu1 114.3(3) . .
C6 N2 C2 119.7(5) . .
C6 N2 Cu1 126.7(4) . .
C2 N2 Cu1 113.0(4) . .
C12 N3 C8 118.7(5) . .
C12 N3 Cu1 127.3(4) . .
C8 N3 Cu1 114.0(4) . .
C20 N4 C15 108.6(4) . .
C20 N4 C14 111.0(4) . .
C15 N4 C14 107.1(4) . .
C20 N4 Cu2 113.2(3) . .
C15 N4 Cu2 108.8(3) . .
C14 N4 Cu2 108.1(3) . .
C18 N5 C21 108.4(4) . .
C18 N5 C17 118.4(4) . .
C21 N5 C17 107.8(4) . .
C18 N5 Cu2 106.8(3) . .
C21 N5 Cu2 108.9(3) . .
C17 N5 Cu2 106.3(3) . .
C26 N6 C22 118.7(5) . .
C26 N6 Cu2 126.9(4) . .
C22 N6 Cu2 114.0(3) . .
C31 N7 C27 118.6(4) . .
C31 N7 Cu2 127.5(3) . .
C27 N7 Cu2 113.7(3) . .
N1 C1 C2 109.0(4) . .
N1 C1 H1A 109.9 . .
C2 C1 H1A 109.9 . .
N1 C1 H1B 109.9 . .
C2 C1 H1B 109.9 . .
H1A C1 H1B 108.3 . .
N2 C2 C3 121.6(6) . .
N2 C2 C1 113.8(5) . .
C3 C2 C1 124.6(6) . .
C2 C3 C4 119.6(6) . .
C2 C3 H3 120.2 . .
C4 C3 H3 120.2 . .
C5 C4 C3 117.9(6) . .
C5 C4 H4 121.0 . .
C3 C4 H4 121.0 . .
C4 C5 C6 120.5(6) . .
C4 C5 H5 119.8 . .
C6 C5 H5 119.8 . .
N2 C6 C5 120.7(6) . .
N2 C6 H6 119.7 . .
C5 C6 H6 119.7 . .
N1 C7 C8 108.9(4) . .
N1 C7 H7A 109.9 . .
C8 C7 H7A 109.9 . .
N1 C7 H7B 109.9 . .
C8 C7 H7B 109.9 . .
H7A C7 H7B 108.3 . .
N3 C8 C9 122.7(5) . .
N3 C8 C7 115.6(5) . .
C9 C8 C7 121.6(5) . .
C8 C9 C10 116.2(6) . .
C8 C9 H9 121.9 . .
C10 C9 H9 121.9 . .
C11 C10 C9 120.6(6) . .
C11 C10 H10 119.7 . .
C9 C10 H10 119.7 . .
C10 C11 C12 119.7(6) . .
C10 C11 H11 120.2 . .
C12 C11 H11 120.2 . .
N3 C12 C11 122.1(6) . .
N3 C12 H12 119.0 . .
C11 C12 H12 119.0 . .
N1 C13 C14 114.2(4) . .
N1 C13 H13A 108.7 . .
C14 C13 H13A 108.7 . .
N1 C13 H13B 108.7 . .
C14 C13 H13B 108.7 . .
H13A C13 H13B 107.6 . .
N4 C14 C13 111.4(4) . .
N4 C14 H14A 109.4 . .
C13 C14 H14A 109.4 . .
N4 C14 H14B 109.4 . .
C13 C14 H14B 109.4 . .
H14A C14 H14B 108.0 . .
N4 C15 C16 112.8(4) . .
N4 C15 H15A 109.0 . .
C16 C15 H15A 109.0 . .
N4 C15 H15B 109.0 . .
C16 C15 H15B 109.0 . .
H15A C15 H15B 107.8 . .
C35 C16 C32 108.9(4) . .
C35 C16 C15 107.1(4) . .
C32 C16 C15 108.2(4) . .
C35 C16 C17 110.0(4) . .
C32 C16 C17 108.2(4) . .
C15 C16 C17 114.3(4) . .
N5 C17 C27 106.5(4) . .
N5 C17 C16 112.5(4) . .
C27 C17 C16 112.0(4) . .
N5 C17 H17 108.6 . .
C27 C17 H17 108.6 . .
C16 C17 H17 108.6 . .
N5 C18 C22 106.1(4) . .
N5 C18 C19 114.0(4) . .
C22 C18 C19 111.8(4) . .
N5 C18 H18 108.2 . .
C22 C18 H18 108.2 . .
C19 C18 H18 108.2 . .
C20 C19 C33 110.6(4) . .
C20 C19 C32 111.0(4) . .
C33 C19 C32 109.1(4) . .
C20 C19 C18 113.6(4) . .
C33 C19 C18 105.6(4) . .
C32 C19 C18 106.8(4) . .
N4 C20 C19 111.0(4) . .
N4 C20 H20A 109.4 . .
C19 C20 H20A 109.4 . .
N4 C20 H20B 109.4 . .
C19 C20 H20B 109.4 . .
H20A C20 H20B 108.0 . .
N5 C21 H21A 109.5 . .
N5 C21 H21B 109.5 . .
H21A C21 H21B 109.5 . .
N5 C21 H21C 109.5 . .
H21A C21 H21C 109.5 . .
H21B C21 H21C 109.5 . .
N6 C22 C23 122.0(5) . .
N6 C22 C18 114.9(4) . .
C23 C22 C18 123.2(4) . .
C22 C23 C24 119.4(5) . .
C22 C23 H23 120.3 . .
C24 C23 H23 120.3 . .
C25 C24 C23 118.3(5) . .
C25 C24 H24 120.9 . .
C23 C24 H24 120.9 . .
C24 C25 C26 119.4(5) . .
C24 C25 H25 120.3 . .
C26 C25 H25 120.3 . .
N6 C26 C25 122.2(5) . .
N6 C26 H26 118.9 . .
C25 C26 H26 118.9 . .
N7 C27 C28 120.7(5) . .
N7 C27 C17 115.4(4) . .
C28 C27 C17 124.0(4) . .
C29 C28 C27 120.4(5) . .
C29 C28 H28 119.8 . .
C27 C28 H28 119.8 . .
C28 C29 C30 118.9(5) . .
C28 C29 H29 120.6 . .
C30 C29 H29 120.6 . .
C31 C30 C29 118.2(5) . .
C31 C30 H30 120.9 . .
C29 C30 H30 120.9 . .
N7 C31 C30 123.3(5) . .
N7 C31 H31 118.4 . .
C30 C31 H31 118.4 . .
O1 C32 O2 110.8(4) . .
O1 C32 C16 108.3(4) . .
O2 C32 C16 111.9(4) . .
O1 C32 C19 111.5(4) . .
O2 C32 C19 106.9(4) . .
C16 C32 C19 107.5(4) . .
O3 C33 O4 124.8(5) . .
O3 C33 C19 122.7(4) . .
O4 C33 C19 112.6(4) . .
O4 C34 H34A 109.5 . .
O4 C34 H34B 109.5 . .
H34A C34 H34B 109.5 . .
O4 C34 H34C 109.5 . .
H34A C34 H34C 109.5 . .
H34B C34 H34C 109.5 . .
O5 C35 O6 124.3(5) . .
O5 C35 C16 124.0(4) . .
O6 C35 C16 111.6(4) . .
O6 C36 H36A 109.5 . .
O6 C36 H36B 109.5 . .
H36A C36 H36B 109.5 . .
O6 C36 H36C 109.5 . .
H36A C36 H36C 109.5 . .
H36B C36 H36C 109.5 . .

loop_
_geom_bond_atom_site_label_1
_geom_bond_atom_site_label_2
_geom_bond_distance
_geom_bond_site_symmetry_2
Cu1 N3 1.985(5) .
Cu1 N2 1.996(5) .
Cu1 N1 2.038(4) .
Cu1 Cl1 2.2514(14) .
Cu2 N7 1.990(4) .
Cu2 N6 2.005(4) .
Cu2 N5 2.031(4) .
Cu2 Cl2 2.2097(14) .
Cu2 N4 2.333(4) .
Cl1 Cu1 2.8255(14) 7_565
Cl3 O7 1.357(5) .
Cl3 O8 1.389(6) .
Cl3 O10 1.415(6) .
Cl3 O9 1.418(5) .
Cl4 O11 1.360(5) .
Cl4 O13 1.425(9) .
Cl4 O11 1.491(5) 5_665
Cl4 O12 1.532(9) .
Cl4 Cl4 1.636(6) 5_665
Cl5 O14 1.416(5) 2_655
Cl5 O14 1.416(5) .
Cl5 O15 1.435(4) 2_655
Cl5 O15 1.435(4) .
O1 C32 1.400(5) .
O1 H1 0.9737 .
O2 C32 1.401(6) .
O2 H2 0.8089 .
O3 C33 1.211(5) .
O4 C33 1.300(6) .
O4 C34 1.443(6) .
O5 C35 1.188(6) .
O6 C35 1.334(6) .
O6 C36 1.442(6) .
O11 Cl4 1.491(5) 5_665
O16 H16A 0.7999 .
O16 H16B 0.9839 .
N1 C1 1.481(6) .
N1 C7 1.487(7) .
N1 C13 1.489(5) .
N2 C6 1.333(7) .
N2 C2 1.347(7) .
N3 C12 1.341(7) .
N3 C8 1.347(7) .
N4 C20 1.457(6) .
N4 C15 1.478(6) .
N4 C14 1.494(6) .
N5 C18 1.484(6) .
N5 C21 1.486(6) .
N5 C17 1.493(6) .
N6 C26 1.320(7) .
N6 C22 1.344(6) .
N7 C31 1.329(6) .
N7 C27 1.349(6) .
C1 C2 1.510(8) .
C1 H1A 0.9700 .
C1 H1B 0.9700 .
C2 C3 1.367(8) .
C3 C4 1.390(9) .
C3 H3 0.9300 .
C4 C5 1.371(9) .
C4 H4 0.9300 .
C5 C6 1.385(9) .
C5 H5 0.9300 .
C6 H6 0.9300 .
C7 C8 1.511(7) .
C7 H7A 0.9700 .
C7 H7B 0.9700 .
C8 C9 1.391(8) .
C9 C10 1.407(9) .
C9 H9 0.9300 .
C10 C11 1.352(9) .
C10 H10 0.9300 .
C11 C12 1.363(8) .
C11 H11 0.9300 .
C12 H12 0.9300 .
C13 C14 1.520(6) .
C13 H13A 0.9700 .
C13 H13B 0.9700 .
C14 H14A 0.9700 .
C14 H14B 0.9700 .
C15 C16 1.538(6) .
C15 H15A 0.9700 .
C15 H15B 0.9700 .
C16 C35 1.512(7) .
C16 C32 1.536(7) .
C16 C17 1.551(7) .
C17 C27 1.508(7) .
C17 H17 0.9800 .
C18 C22 1.536(7) .
C18 C19 1.566(7) .
C18 H18 0.9800 .
C19 C20 1.521(6) .
C19 C33 1.537(7) .
C19 C32 1.540(7) .
C20 H20A 0.9700 .
C20 H20B 0.9700 .
C21 H21A 0.9600 .
C21 H21B 0.9600 .
C21 H21C 0.9600 .
C22 C23 1.368(7) .
C23 C24 1.376(7) .
C23 H23 0.9300 .
C24 C25 1.373(7) .
C24 H24 0.9300 .
C25 C26 1.376(7) .
C25 H25 0.9300 .
C26 H26 0.9300 .
C27 C28 1.380(7) .
C28 C29 1.362(7) .
C28 H28 0.9300 .
C29 C30 1.384(8) .
C29 H29 0.9300 .
C30 C31 1.372(7) .
C30 H30 0.9300 .
C31 H31 0.9300 .
C34 H34A 0.9600 .
C34 H34B 0.9600 .
C34 H34C 0.9600 .
C36 H36A 0.9600 .
C36 H36B 0.9600 .
C36 H36C 0.9600 .

loop_
_geom_hbond_atom_site_label_D
_geom_hbond_atom_site_label_H
_geom_hbond_atom_site_label_A
_geom_hbond_distance_DH
_geom_hbond_distance_HA
_geom_hbond_distance_DA
_geom_hbond_angle_DHA
_geom_hbond_site_symmetry_A
O1 H1 O3 0.97 2.11 2.736(5) 120.3 .
O2 H2 O15 0.81 2.23 2.931(5) 145.1 1_565
O16 H16A O8 0.80 2.15 2.833(10) 142.7 .
O16 H16B O12 0.98 2.30 3.211(15) 153.0 3_455
